data_7236451
loop_
_publ_author_name
'Zhang, Chenghui'
'Sun, Libo'
'Yan, Yan'
'Liu, Yuchuan'
'Liang, Zhiqiang'
'Liu, Yunling'
'Li, Jiyang'

_publ_section_title
;
 Metal--organic frameworks based on bipyridinium carboxylate:
 photochromism and selective vapochromism
;
_journal_issue 8
_journal_name_full 'Journal of Materials Chemistry C'
_journal_page_first 2084
_journal_paper_doi 10.1039/C6TC04724F
_journal_volume 5
_journal_year 2017
_chemical_formula_sum 'C42 H36 Cd2 N8 O16'
_chemical_formula_weight 1133.59
_space_group_IT_number 33
_space_group_name_Hall 'P 2c -2n'
_space_group_name_H-M_alt 'P n a 21'
_symmetry_cell_setting orthorhombic
_symmetry_space_group_name_H-M 'P n a 21'
_atom_sites_solution_hydrogens geom
_atom_sites_solution_primary direct
_atom_sites_solution_secondary difmap
_audit_creation_method SHELXL-97
_audit_update_record
;
2016-09-17 deposited with the CCDC.
2017-01-11 downloaded from the CCDC.
;
_cell_angle_alpha 90.00
_cell_angle_beta 90.00
_cell_angle_gamma 90.00
_cell_formula_units_Z 4
_cell_length_a 19.575(4)
_cell_length_b 15.170(3)
_cell_length_c 14.240(3)
_cell_measurement_temperature 293(2)
_cell_volume 4228.6(15)
_computing_structure_refinement 'SHELXL-97 (Sheldrick, 1997)'
_computing_structure_solution 'SHELXS-97 (Sheldrick, 1990)'
_diffrn_ambient_temperature 293(2)
_diffrn_measured_fraction_theta_full 0.998
_diffrn_measured_fraction_theta_max 0.998
_diffrn_measurement_device_type 'Rigaku RAXIS-RAPID'
_diffrn_measurement_method psi-scan
_diffrn_radiation_monochromator graphite
_diffrn_radiation_source 'fine-focus sealed tube'
_diffrn_radiation_type MoK\a
_diffrn_radiation_wavelength 0.71073
_diffrn_reflns_av_R_equivalents 0.1043
_diffrn_reflns_av_sigmaI/netI 0.1164
_diffrn_reflns_limit_h_max 25
_diffrn_reflns_limit_h_min -25
_diffrn_reflns_limit_k_max 19
_diffrn_reflns_limit_k_min -19
_diffrn_reflns_limit_l_max 18
_diffrn_reflns_limit_l_min -18
_diffrn_reflns_number 37091
_diffrn_reflns_theta_full 27.48
_diffrn_reflns_theta_max 27.48
_diffrn_reflns_theta_min 3.22
_exptl_absorpt_coefficient_mu 1.092
_exptl_absorpt_correction_T_max 1.000
_exptl_absorpt_correction_T_min 0.562
_exptl_absorpt_correction_type multi-scan
_exptl_crystal_colour yellow
_exptl_crystal_density_diffrn 1.781
_exptl_crystal_density_method 'not measured'
_exptl_crystal_description block
_exptl_crystal_F_000 2272
_exptl_crystal_size_max 0.313
_exptl_crystal_size_mid 0.110
_exptl_crystal_size_min 0.101
_refine_diff_density_max 0.976
_refine_diff_density_min -0.804
_refine_diff_density_rms 0.134
_refine_ls_abs_structure_details 'Flack H D (1983), Acta Cryst. A39, 876-881'
_refine_ls_abs_structure_Flack 0.00
_refine_ls_extinction_method none
_refine_ls_goodness_of_fit_ref 1.017
_refine_ls_hydrogen_treatment constr
_refine_ls_matrix_type full
_refine_ls_number_parameters 548
_refine_ls_number_reflns 9601
_refine_ls_number_restraints 1
_refine_ls_restrained_S_all 1.017
_refine_ls_R_factor_all 0.1098
_refine_ls_R_factor_gt 0.0644
_refine_ls_shift/su_max 0.034
_refine_ls_shift/su_mean 0.002
_refine_ls_structure_factor_coef Fsqd
_refine_ls_weighting_details 'calc w=1/[\s^2^(Fo^2^)+(0.0767P)^2^+0.0000P] where P=(Fo^2^+2Fc^2^)/3'
_refine_ls_weighting_scheme calc
_refine_ls_wR_factor_gt 0.1425
_refine_ls_wR_factor_ref 0.1588
_reflns_number_gt 6016
_reflns_number_total 9601
_reflns_threshold_expression >2sigma(I)
_cod_data_source_file c6tc04724f2.cif
_cod_data_source_block pp
_cod_depositor_comments
;
The following automatic conversions were performed:

data item '_symmetry_cell_setting' value 'Orthorhombic' was changed
to 'orthorhombic' in accordance with the
/home/saulius/struct/COD-crude-data/automatic-downloads/DataCite-retrospective/RSC/depositions/lib/dictionaries/cif_core.dic
dictionary named 'cif_core.dic' version 2.4.2 last updated on
2011-04-26.

Automatic conversion script
Id: cif_fix_values 6909 2019-04-08 15:41:33Z antanas 
;
_cod_original_sg_symbol_H-M Pna21
_cod_database_code 7236451

loop_
_symmetry_equiv_pos_as_xyz
'x, y, z'
'-x, -y, z+1/2'
'-x+1/2, y+1/2, z+1/2'
'x+1/2, -y+1/2, z'

loop_
_atom_site_label
_atom_site_type_symbol
_atom_site_fract_x
_atom_site_fract_y
_atom_site_fract_z
_atom_site_U_iso_or_equiv
_atom_site_adp_type
_atom_site_occupancy
_atom_site_symmetry_multiplicity
_atom_site_calc_flag
_atom_site_refinement_flags
Cd1 Cd 0.11757(3) 0.16058(3) 0.65507(5) 0.03111(17) Uani 1 1 d .
Cd2 Cd 0.00271(3) 0.16778(4) 0.43053(6) 0.03346(17) Uani 1 1 d .
C1 C 0.1138(5) 0.2795(5) 0.4614(7) 0.032(2) Uani 1 1 d .
C2 C 0.1696(5) 0.3462(5) 0.4516(6) 0.031(2) Uani 1 1 d .
C3 C 0.2376(4) 0.3206(5) 0.4449(7) 0.029(2) Uani 1 1 d .
H3 H 0.2493 0.2612 0.4468 0.034 Uiso 1 1 calc R
C4 C 0.1517(4) 0.4349(6) 0.4501(6) 0.029(2) Uani 1 1 d .
H4 H 0.1061 0.4520 0.4538 0.035 Uiso 1 1 calc R
C5 C 0.2040(4) 0.4980(5) 0.4427(7) 0.0237(19) Uani 1 1 d .
C6 C 0.2712(4) 0.4759(5) 0.4317(7) 0.0287(18) Uani 1 1 d .
H6 H 0.3042 0.5191 0.4221 0.034 Uiso 1 1 calc R
C7 C -0.1380(4) 0.1426(6) 0.4285(7) 0.0302(19) Uani 1 1 d .
C8 C -0.2107(4) 0.1138(5) 0.4353(7) 0.0292(18) Uani 1 1 d .
C9 C -0.0241(4) 0.1308(6) 0.6501(9) 0.035(2) Uani 1 1 d .
C10 C -0.0979(3) 0.1122(4) 0.6601(7) 0.0228(16) Uani 1 1 d .
C11 C -0.1496(4) 0.1762(5) 0.6568(8) 0.0297(19) Uani 1 1 d .
H11 H -0.1370 0.2347 0.6480 0.036 Uiso 1 1 calc R
C12 C -0.2155(4) 0.1576(5) 0.6657(8) 0.031(2) Uani 1 1 d .
C13 C -0.2366(4) 0.0707(6) 0.6743(7) 0.030(2) Uani 1 1 d .
H13 H -0.2826 0.0565 0.6798 0.036 Uiso 1 1 calc R
C14 C -0.1880(4) 0.0070(6) 0.6745(6) 0.0239(19) Uani 1 1 d .
C15 C -0.1189(4) 0.0236(5) 0.6686(7) 0.032(2) Uani 1 1 d .
H15 H -0.0872 -0.0220 0.6701 0.038 Uiso 1 1 calc R
C16 C -0.1817(4) -0.1440(5) 0.6156(7) 0.031(2) Uani 1 1 d .
H16 H -0.1478 -0.1250 0.5745 0.037 Uiso 1 1 calc R
C17 C -0.2571(4) -0.1136(6) 0.7410(6) 0.030(2) Uani 1 1 d .
H17 H -0.2740 -0.0739 0.7850 0.036 Uiso 1 1 calc R
C18 C 0.2313(4) 0.2701(6) 0.6646(8) 0.032(2) Uani 1 1 d .
C19 C 0.1277(4) -0.0480(6) 0.6891(7) 0.038(2) Uani 1 1 d .
H19 H 0.0832 -0.0374 0.7089 0.045 Uiso 1 1 calc R
C20 C 0.1543(4) -0.1329(5) 0.6972(7) 0.032(2) Uani 1 1 d .
H20 H 0.1276 -0.1782 0.7216 0.038 Uiso 1 1 calc R
C21 C 0.2571(5) -0.0796(6) 0.6316(8) 0.049(3) Uani 1 1 d .
H21 H 0.3017 -0.0887 0.6111 0.058 Uiso 1 1 calc R
C22 C 0.2183(5) -0.1489(5) 0.6697(7) 0.029(2) Uani 1 1 d .
C23 C 0.2442(4) -0.2415(6) 0.6749(7) 0.035(3) Uani 1 1 d .
C24 C 0.2962(5) -0.2692(6) 0.6133(8) 0.041(3) Uani 1 1 d .
H24 H 0.3156 -0.2295 0.5714 0.049 Uiso 1 1 calc R
C25 C 0.2203(5) -0.3016(6) 0.7397(7) 0.034(2) Uani 1 1 d .
H25 H 0.1879 -0.2838 0.7835 0.041 Uiso 1 1 calc R
C26 C 0.2273(5) 0.0015(6) 0.6257(9) 0.056(4) Uani 1 1 d .
H26 H 0.2531 0.0471 0.6003 0.067 Uiso 1 1 calc R
C27 C 0.1198(5) 0.0081(6) 0.4176(7) 0.042(3) Uani 1 1 d .
H27 H 0.1475 0.0552 0.4004 0.051 Uiso 1 1 calc R
C28 C 0.0162(5) -0.0455(7) 0.4636(9) 0.054(3) Uani 1 1 d .
H28 H -0.0300 -0.0373 0.4763 0.065 Uiso 1 1 calc R
C29 C 0.1478(5) -0.0735(6) 0.4195(8) 0.036(2) Uani 1 1 d .
H29 H 0.1935 -0.0811 0.4033 0.044 Uiso 1 1 calc R
C30 C 0.0417(5) -0.1292(6) 0.4711(8) 0.041(2) Uani 1 1 d .
H30 H 0.0144 -0.1750 0.4931 0.049 Uiso 1 1 calc R
C31 C 0.1094(4) -0.1447(5) 0.4450(7) 0.032(2) Uani 1 1 d .
C32 C 0.1385(4) -0.2349(6) 0.4504(6) 0.029(2) Uani 1 1 d .
C33 C 0.1891(5) -0.2643(6) 0.3881(8) 0.042(2) Uani 1 1 d .
H33 H 0.2089 -0.2241 0.3470 0.050 Uiso 1 1 calc R
C34 C 0.1135(5) -0.2993(7) 0.5121(8) 0.046(3) Uani 1 1 d .
H34 H 0.0792 -0.2844 0.5545 0.056 Uiso 1 1 calc R
C35 C 0.2102(5) 0.6499(6) 0.3862(8) 0.037(2) Uani 1 1 d .
H35 H 0.2430 0.6320 0.3429 0.044 Uiso 1 1 calc R
C36 C 0.1379(4) 0.6177(6) 0.5114(7) 0.034(2) Uani 1 1 d .
H36 H 0.1228 0.5780 0.5566 0.041 Uiso 1 1 calc R
C37 C -0.0341(16) 0.569(2) 0.727(2) 0.193(12) Uiso 1 1 d .
C38 C -0.066(2) 0.400(3) 0.731(3) 0.247(16) Uiso 1 1 d .
C39 C 0.0195(18) 0.433(2) 0.951(2) 0.221(15) Uiso 1 1 d .
C40 C 0.1039(17) 0.584(2) 0.966(2) 0.209(14) Uiso 1 1 d .
C41 C 0.0546(9) 0.4416(12) 0.6857(13) 0.101(5) Uiso 1 1 d .
C42 C 0.1455(16) 0.4177(19) 0.906(2) 0.162(10) Uiso 1 1 d .
N1 N 0.1648(4) 0.0198(4) 0.6532(8) 0.0388(19) Uani 1 1 d .
N2 N -0.2094(4) -0.0873(4) 0.6771(5) 0.0290(18) Uani 1 1 d .
N3 N 0.1030(6) 0.2030(8) 0.8580(8) 0.057(3) Uiso 1 1 d .
N4 N 0.0310(5) 0.1995(8) 0.2312(8) 0.058(3) Uani 1 1 d .
N5 N -0.0102(9) 0.4640(12) 0.7134(13) 0.126(6) Uiso 1 1 d .
N6 N 0.0940(13) 0.4897(17) 0.9490(18) 0.174(8) Uiso 1 1 d .
N7 N 0.0530(4) 0.0254(5) 0.4395(7) 0.042(2) Uani 1 1 d .
N8 N 0.1835(4) 0.5909(4) 0.4472(5) 0.0289(17) Uani 1 1 d .
O1 O -0.0935(3) 0.0834(4) 0.4288(6) 0.0437(17) Uani 1 1 d .
O2 O -0.1232(3) 0.2223(4) 0.4248(6) 0.0416(17) Uani 1 1 d .
O3 O 0.0546(3) 0.3016(4) 0.4383(6) 0.0454(17) Uani 1 1 d .
O4 O -0.0047(4) 0.1949(6) 0.6001(6) 0.053(2) Uani 1 1 d .
O5 O 0.0168(4) 0.0839(5) 0.6898(10) 0.096(4) Uani 1 1 d .
O6 O 0.2496(3) 0.1936(4) 0.6623(8) 0.055(2) Uani 1 1 d .
O7 O 0.1689(3) 0.2923(4) 0.6697(6) 0.0408(17) Uani 1 1 d .
O8 O 0.1306(3) 0.1987(4) 0.4881(5) 0.0359(17) Uani 1 1 d .
O9 O 0.1378(4) 0.1447(6) 0.8205(7) 0.066(2) Uani 1 1 d .
O10 O -0.0211(5) 0.2269(11) 0.2718(8) 0.121(5) Uani 1 1 d .
O11 O 0.0746(9) 0.1642(7) 0.2740(7) 0.131(6) Uani 1 1 d .
O12 O 0.0382(5) 0.2196(10) 0.1468(7) 0.120(5) Uani 1 1 d .
O13 O 0.0602(4) 0.2443(6) 0.8124(6) 0.072(3) Uiso 1 1 d .
O14 O 0.1083(6) 0.2170(9) 0.9465(9) 0.111(4) Uiso 1 1 d .
O16 O 0.1924(9) 0.4655(12) 0.8862(12) 0.150(6) Uiso 1 1 d .
O15 O 0.0941(6) 0.5026(9) 0.6862(9) 0.113(4) Uiso 1 1 d .

loop_
_atom_site_aniso_label
_atom_site_aniso_U_11
_atom_site_aniso_U_22
_atom_site_aniso_U_33
_atom_site_aniso_U_23
_atom_site_aniso_U_13
_atom_site_aniso_U_12
Cd1 0.0196(3) 0.0179(3) 0.0558(4) 0.0061(4) -0.0035(4) -0.0026(2)
Cd2 0.0208(3) 0.0290(3) 0.0505(4) -0.0010(4) -0.0005(3) -0.0068(3)
C1 0.029(4) 0.019(4) 0.048(6) -0.004(4) 0.003(4) -0.010(4)
C2 0.032(4) 0.024(5) 0.036(6) -0.001(4) 0.006(4) 0.001(4)
C3 0.027(4) 0.021(4) 0.037(6) 0.000(4) -0.001(4) -0.018(3)
C4 0.019(4) 0.034(5) 0.035(6) -0.005(4) 0.008(4) -0.010(4)
C5 0.017(3) 0.021(4) 0.033(5) 0.002(4) -0.012(4) 0.002(3)
C6 0.024(4) 0.020(4) 0.042(5) -0.004(5) -0.002(5) -0.012(3)
C7 0.022(4) 0.043(5) 0.025(5) 0.005(5) 0.006(5) -0.003(4)
C8 0.022(4) 0.033(5) 0.032(5) 0.003(5) 0.002(4) 0.002(3)
C9 0.024(4) 0.032(5) 0.051(6) -0.005(6) -0.002(5) 0.001(4)
C10 0.020(3) 0.015(3) 0.034(5) 0.006(4) 0.001(4) 0.001(3)
C11 0.013(3) 0.028(4) 0.048(5) 0.003(5) -0.005(5) -0.012(3)
C12 0.023(4) 0.020(4) 0.050(6) 0.008(5) 0.004(5) 0.011(3)
C13 0.017(4) 0.030(4) 0.043(6) 0.008(4) -0.008(4) 0.000(3)
C14 0.022(4) 0.025(4) 0.024(5) -0.001(3) 0.006(4) -0.007(3)
C15 0.025(4) 0.022(4) 0.048(6) 0.006(4) -0.005(5) 0.006(3)
C16 0.031(5) 0.011(4) 0.051(6) 0.003(4) 0.014(4) -0.001(3)
C17 0.033(5) 0.024(5) 0.033(5) 0.005(4) 0.011(4) -0.001(4)
C18 0.024(4) 0.032(5) 0.041(6) 0.000(5) -0.007(5) -0.011(4)
C19 0.025(4) 0.028(4) 0.060(7) 0.004(4) 0.009(4) 0.001(4)
C20 0.028(4) 0.013(4) 0.055(6) 0.002(4) 0.004(4) -0.004(3)
C21 0.038(5) 0.027(5) 0.081(10) 0.010(5) 0.025(6) 0.004(4)
C22 0.040(5) 0.013(4) 0.035(6) -0.002(4) -0.003(4) 0.001(3)
C23 0.034(5) 0.021(4) 0.048(7) -0.014(5) 0.002(5) 0.006(4)
C24 0.027(5) 0.025(5) 0.070(7) 0.001(5) 0.009(5) -0.002(4)
C25 0.041(5) 0.023(4) 0.038(6) -0.003(4) 0.009(4) -0.001(4)
C26 0.037(5) 0.016(4) 0.114(11) 0.003(6) 0.024(6) -0.003(4)
C27 0.044(6) 0.034(5) 0.049(7) -0.003(5) 0.007(5) 0.000(4)
C28 0.039(6) 0.034(5) 0.090(10) 0.004(6) 0.005(5) 0.010(4)
C29 0.029(4) 0.027(5) 0.053(7) 0.000(5) 0.003(5) -0.001(4)
C30 0.038(5) 0.026(5) 0.058(7) 0.015(5) 0.005(5) 0.003(4)
C31 0.032(4) 0.024(4) 0.041(6) 0.004(4) -0.008(4) 0.005(3)
C32 0.031(4) 0.028(5) 0.030(6) -0.008(4) -0.001(4) -0.001(4)
C33 0.045(6) 0.025(5) 0.056(6) 0.014(5) 0.012(5) 0.000(4)
C34 0.034(5) 0.051(6) 0.055(7) 0.012(5) 0.011(5) 0.004(5)
C35 0.038(5) 0.024(5) 0.048(6) 0.004(4) 0.009(5) 0.010(4)
C36 0.035(5) 0.022(4) 0.046(6) 0.007(4) 0.012(4) -0.002(4)
N1 0.033(4) 0.018(3) 0.066(6) -0.001(5) 0.013(5) 0.001(3)
N2 0.034(4) 0.021(3) 0.033(5) -0.001(3) 0.006(3) -0.006(3)
N4 0.046(6) 0.081(8) 0.048(7) -0.024(6) 0.012(5) -0.012(6)
N7 0.030(4) 0.039(4) 0.057(6) 0.003(5) 0.000(5) -0.002(3)
N8 0.031(4) 0.021(3) 0.035(5) 0.000(3) -0.004(3) 0.004(3)
O1 0.015(3) 0.040(4) 0.076(5) 0.009(4) 0.010(4) 0.001(3)
O2 0.024(3) 0.035(4) 0.065(5) -0.006(4) 0.017(4) -0.013(3)
O3 0.029(3) 0.041(4) 0.066(5) 0.000(4) -0.011(4) -0.011(3)
O4 0.049(5) 0.062(5) 0.047(5) 0.001(4) 0.010(4) -0.029(4)
O5 0.021(4) 0.052(5) 0.216(14) 0.013(7) -0.007(6) 0.002(3)
O6 0.044(4) 0.026(3) 0.095(6) -0.011(5) 0.002(5) -0.013(3)
O7 0.027(3) 0.028(3) 0.068(5) -0.006(4) -0.001(4) -0.010(2)
O8 0.030(3) 0.025(3) 0.052(5) 0.010(3) 0.011(3) -0.007(3)
O9 0.053(5) 0.065(6) 0.081(6) 0.013(5) -0.014(5) 0.008(4)
O10 0.060(6) 0.215(16) 0.090(8) -0.050(9) 0.010(6) -0.075(8)
O11 0.238(17) 0.098(9) 0.056(6) -0.003(6) -0.006(9) 0.107(10)
O12 0.086(7) 0.240(15) 0.035(6) 0.029(8) 0.000(6) 0.029(8)

loop_
_atom_type_symbol
_atom_type_description
_atom_type_scat_dispersion_real
_atom_type_scat_dispersion_imag
_atom_type_scat_source
C C 0.0033 0.0016 'International Tables Vol C Tables 4.2.6.8 and 6.1.1.4'
H H 0.0000 0.0000 'International Tables Vol C Tables 4.2.6.8 and 6.1.1.4'
Cd Cd -0.8075 1.2024 'International Tables Vol C Tables 4.2.6.8 and 6.1.1.4'
N N 0.0061 0.0033 'International Tables Vol C Tables 4.2.6.8 and 6.1.1.4'
O O 0.0106 0.0060 'International Tables Vol C Tables 4.2.6.8 and 6.1.1.4'

loop_
_geom_angle_atom_site_label_1
_geom_angle_atom_site_label_2
_geom_angle_atom_site_label_3
_geom_angle
_geom_angle_site_symmetry_1
_geom_angle_site_symmetry_3
O7 Cd1 N1 129.8(2) . .
O7 Cd1 O5 143.0(3) . .
N1 Cd1 O5 83.2(3) . .
O7 Cd1 O9 85.7(3) . .
N1 Cd1 O9 81.6(3) . .
O5 Cd1 O9 83.2(4) . .
O7 Cd1 O8 80.4(3) . .
N1 Cd1 O8 99.4(3) . .
O5 Cd1 O8 114.1(4) . .
O9 Cd1 O8 162.7(3) . .
O7 Cd1 O4 105.4(3) . .
N1 Cd1 O4 123.5(3) . .
O5 Cd1 O4 51.7(3) . .
O9 Cd1 O4 118.2(3) . .
O8 Cd1 O4 75.8(2) . .
O7 Cd1 O6 52.3(2) . .
N1 Cd1 O6 77.6(2) . .
O5 Cd1 O6 155.8(3) . .
O9 Cd1 O6 79.6(3) . .
O8 Cd1 O6 83.8(3) . .
O4 Cd1 O6 152.5(3) . .
O3 Cd2 O1 150.7(2) . .
O3 Cd2 N7 128.6(2) . .
O1 Cd2 N7 80.3(2) . .
O3 Cd2 O4 80.1(3) . .
O1 Cd2 O4 93.2(3) . .
N7 Cd2 O4 97.1(3) . .
O3 Cd2 O10 78.8(3) . .
O1 Cd2 O10 92.2(3) . .
N7 Cd2 O10 117.1(4) . .
O4 Cd2 O10 145.7(4) . .
O3 Cd2 O2 98.1(2) . .
O1 Cd2 O2 52.8(2) . .
N7 Cd2 O2 133.1(2) . .
O4 Cd2 O2 85.5(3) . .
O10 Cd2 O2 71.2(3) . .
O3 Cd2 O11 79.7(4) . .
O1 Cd2 O11 114.9(4) . .
N7 Cd2 O11 78.8(3) . .
O4 Cd2 O11 150.1(4) . .
O10 Cd2 O11 48.4(4) . .
O2 Cd2 O11 119.1(4) . .
O3 C1 O8 123.6(8) . .
O3 C1 C2 118.2(8) . .
O8 C1 C2 118.1(8) . .
C3 C2 C4 120.7(8) . .
C3 C2 C1 121.2(7) . .
C4 C2 C1 118.0(8) . .
C2 C3 C8 119.5(8) . 4
C2 C3 H3 120.3 . .
C8 C3 H3 120.3 4 .
C2 C4 C5 118.4(8) . .
C2 C4 H4 120.8 . .
C5 C4 H4 120.8 . .
C6 C5 C4 122.9(7) . .
C6 C5 N8 120.3(7) . .
C4 C5 N8 116.8(7) . .
C5 C6 C8 118.4(7) . 4
C5 C6 H6 120.8 . .
C8 C6 H6 120.8 4 .
O2 C7 O1 122.4(8) . .
O2 C7 C8 120.6(8) . .
O1 C7 C8 117.0(8) . .
C6 C8 C3 120.0(7) 4_455 4_455
C6 C8 C7 121.4(7) 4_455 .
C3 C8 C7 118.6(8) 4_455 .
O5 C9 O4 121.2(9) . .
O5 C9 C10 119.2(10) . .
O4 C9 C10 119.6(9) . .
C11 C10 C15 116.8(6) . .
C11 C10 C9 124.7(7) . .
C15 C10 C9 118.3(7) . .
C12 C11 C10 123.5(7) . .
C12 C11 H11 118.3 . .
C10 C11 H11 118.3 . .
C11 C12 C13 120.0(7) . .
C11 C12 C18 121.0(8) . 4_455
C13 C12 C18 119.0(7) . 4_455
C14 C13 C12 117.9(7) . .
C14 C13 H13 121.0 . .
C12 C13 H13 121.0 . .
C13 C14 C15 123.9(8) . .
C13 C14 N2 119.1(7) . .
C15 C14 N2 117.0(7) . .
C14 C15 C10 117.8(7) . .
C14 C15 H15 121.1 . .
C10 C15 H15 121.1 . .
N2 C16 C24 119.8(8) . 4_445
N2 C16 H16 120.1 . .
C24 C16 H16 120.1 4_445 .
C25 C17 N2 119.3(8) 4_445 .
C25 C17 H17 120.3 4_445 .
N2 C17 H17 120.3 . .
O6 C18 O7 122.7(7) . .
O6 C18 C12 119.3(8) . 4
O7 C18 C12 118.0(8) . 4
N1 C19 C20 122.1(8) . .
N1 C19 H19 119.0 . .
C20 C19 H19 119.0 . .
C22 C20 C19 119.6(8) . .
C22 C20 H20 120.2 . .
C19 C20 H20 120.2 . .
C26 C21 C22 117.8(9) . .
C26 C21 H21 121.1 . .
C22 C21 H21 121.1 . .
C20 C22 C21 119.0(8) . .
C20 C22 C23 118.4(8) . .
C21 C22 C23 122.5(8) . .
C25 C23 C24 117.7(8) . .
C25 C23 C22 122.6(9) . .
C24 C23 C22 119.7(9) . .
C16 C24 C23 119.6(9) 4_545 .
C16 C24 H24 120.2 4_545 .
C23 C24 H24 120.2 . .
C17 C25 C23 121.6(9) 4_545 .
C17 C25 H25 119.2 4_545 .
C23 C25 H25 119.2 . .
N1 C26 C21 124.8(9) . .
N1 C26 H26 117.6 . .
C21 C26 H26 117.6 . .
C29 C27 N7 123.9(9) . .
C29 C27 H27 118.0 . .
N7 C27 H27 118.0 . .
N7 C28 C30 124.7(10) . .
N7 C28 H28 117.6 . .
C30 C28 H28 117.6 . .
C27 C29 C31 120.3(9) . .
C27 C29 H29 119.9 . .
C31 C29 H29 119.9 . .
C28 C30 C31 118.8(9) . .
C28 C30 H30 120.6 . .
C31 C30 H30 120.6 . .
C29 C31 C30 117.5(8) . .
C29 C31 C32 122.1(8) . .
C30 C31 C32 120.3(8) . .
C34 C32 C33 115.0(8) . .
C34 C32 C31 122.8(8) . .
C33 C32 C31 122.1(8) . .
C35 C33 C32 121.9(9) 1_545 .
C35 C33 H33 119.0 1_545 .
C32 C33 H33 119.0 . .
C36 C34 C32 121.5(9) 1_545 .
C36 C34 H34 119.2 1_545 .
C32 C34 H34 119.2 . .
N8 C35 C33 120.0(9) . 1_565
N8 C35 H35 120.0 . .
C33 C35 H35 120.0 1_565 .
N8 C36 C34 121.7(9) . 1_565
N8 C36 H36 119.2 . .
C34 C36 H36 119.2 1_565 .
O15 C41 N5 113.6(17) . .
O16 C42 N6 99(2) . .
C26 N1 C19 116.7(7) . .
C26 N1 Cd1 124.6(6) . .
C19 N1 Cd1 118.5(5) . .
C16 N2 C17 121.7(7) . .
C16 N2 C14 118.9(7) . .
C17 N2 C14 119.3(7) . .
O13 N3 O9 120.7(11) . .
O13 N3 O14 119.3(12) . .
O9 N3 O14 119.9(12) . .
O11 N4 O12 122.0(12) . .
O11 N4 O10 120.3(13) . .
O12 N4 O10 117.3(14) . .
C41 N5 C38 124(2) . .
C41 N5 C37 122.0(19) . .
C38 N5 C37 114(2) . .
C40 N6 C42 130(3) . .
C40 N6 C39 127(3) . .
C42 N6 C39 102(2) . .
C28 N7 C27 114.7(8) . .
C28 N7 Cd2 121.4(6) . .
C27 N7 Cd2 123.9(6) . .
C36 N8 C35 119.6(7) . .
C36 N8 C5 120.3(7) . .
C35 N8 C5 120.1(7) . .
C7 O1 Cd2 99.9(5) . .
C7 O2 Cd2 84.8(5) . .
C1 O3 Cd2 100.9(5) . .
C9 O4 Cd2 116.3(8) . .
C9 O4 Cd1 87.2(6) . .
Cd2 O4 Cd1 102.1(3) . .
C9 O5 Cd1 99.6(7) . .
C18 O6 Cd1 83.8(5) . .
C18 O7 Cd1 100.9(5) . .
C1 O8 Cd1 118.0(6) . .
N3 O9 Cd1 105.2(7) . .
N4 O10 Cd2 98.6(10) . .
N4 O11 Cd2 92.4(9) . .

loop_
_geom_bond_atom_site_label_1
_geom_bond_atom_site_label_2
_geom_bond_distance
_geom_bond_site_symmetry_2
Cd1 O7 2.246(5) .
Cd1 N1 2.327(6) .
Cd1 O5 2.343(8) .
Cd1 O9 2.400(10) .
Cd1 O8 2.460(7) .
Cd1 O4 2.572(8) .
Cd1 O6 2.635(6) .
Cd2 O3 2.273(6) .
Cd2 O1 2.278(6) .
Cd2 N7 2.377(8) .
Cd2 O4 2.454(9) .
Cd2 O10 2.476(14) .
Cd2 O2 2.602(6) .
Cd2 O11 2.636(12) .
C1 O3 1.249(10) .
C1 O8 1.325(11) .
C1 C2 1.496(11) .
C2 C3 1.389(12) .
C2 C4 1.392(12) .
C3 C8 1.426(10) 4
C3 H3 0.9300 .
C4 C5 1.406(11) .
C4 H4 0.9300 .
C5 C6 1.367(11) .
C5 N8 1.466(10) .
C6 C8 1.408(11) 4
C6 H6 0.9300 .
C7 O2 1.245(11) .
C7 O1 1.251(10) .
C7 C8 1.491(11) .
C8 C6 1.408(11) 4_455
C8 C3 1.426(10) 4_455
C9 O5 1.210(13) .
C9 O4 1.263(13) .
C9 C10 1.479(11) .
C10 C11 1.403(10) .
C10 C15 1.411(10) .
C11 C12 1.327(10) .
C11 H11 0.9300 .
C12 C13 1.387(11) .
C12 C18 1.513(10) 4_455
C13 C14 1.357(11) .
C13 H13 0.9300 .
C14 C15 1.378(10) .
C14 N2 1.492(10) .
C15 H15 0.9300 .
C16 N2 1.341(11) .
C16 C24 1.387(12) 4_445
C16 H16 0.9300 .
C17 C25 1.361(12) 4_445
C17 N2 1.362(11) .
C17 H17 0.9300 .
C18 O6 1.215(11) .
C18 O7 1.268(10) .
C18 C12 1.513(10) 4
C19 N1 1.359(11) .
C19 C20 1.394(12) .
C19 H19 0.9300 .
C20 C22 1.334(12) .
C20 H20 0.9300 .
C21 C26 1.363(13) .
C21 C22 1.407(13) .
C21 H21 0.9300 .
C22 C23 1.495(11) .
C23 C25 1.378(13) .
C23 C24 1.408(13) .
C24 C16 1.387(12) 4_545
C24 H24 0.9300 .
C25 C17 1.361(12) 4_545
C25 H25 0.9300 .
C26 N1 1.315(12) .
C26 H26 0.9300 .
C27 C29 1.354(13) .
C27 N7 1.369(12) .
C27 H27 0.9300 .
C28 N7 1.339(13) .
C28 C30 1.369(13) .
C28 H28 0.9300 .
C29 C31 1.366(12) .
C29 H29 0.9300 .
C30 C31 1.396(13) .
C30 H30 0.9300 .
C31 C32 1.485(12) .
C32 C34 1.402(13) .
C32 C33 1.403(13) .
C33 C35 1.366(12) 1_545
C33 H33 0.9300 .
C34 C36 1.346(13) 1_545
C34 H34 0.9300 .
C35 N8 1.353(12) .
C35 C33 1.366(12) 1_565
C35 H35 0.9300 .
C36 N8 1.341(11) .
C36 C34 1.346(13) 1_565
C36 H36 0.9300 .
C37 N5 1.68(3) .
C38 N5 1.48(4) .
C39 N6 1.69(4) .
C40 N6 1.47(4) .
C41 O15 1.207(18) .
C41 N5 1.37(2) .
C42 O16 1.20(3) .
C42 N6 1.61(3) .
N3 O13 1.231(13) .
N3 O9 1.237(14) .
N3 O14 1.282(15) .
N4 O11 1.177(15) .
N4 O12 1.248(15) .
N4 O10 1.245(15) .

loop_
_geom_torsion_atom_site_label_1
_geom_torsion_atom_site_label_2
_geom_torsion_atom_site_label_3
_geom_torsion_atom_site_label_4
_geom_torsion
_geom_torsion_site_symmetry_1
_geom_torsion_site_symmetry_4
O3 C1 C2 C3 -158.2(9) . .
O8 C1 C2 C3 17.3(13) . .
O3 C1 C2 C4 22.4(13) . .
O8 C1 C2 C4 -162.1(9) . .
C4 C2 C3 C8 -0.8(14) . 4
C1 C2 C3 C8 179.8(9) . 4
C3 C2 C4 C5 -0.7(13) . .
C1 C2 C4 C5 178.8(8) . .
C2 C4 C5 C6 3.7(15) . .
C2 C4 C5 N8 -176.3(8) . .
C4 C5 C6 C8 -5.0(16) . 4
N8 C5 C6 C8 175.0(9) . 4
O2 C7 C8 C6 174.7(10) . 4_455
O1 C7 C8 C6 -6.8(15) . 4_455
O2 C7 C8 C3 -5.0(15) . 4_455
O1 C7 C8 C3 173.6(10) . 4_455
O5 C9 C10 C11 149.9(12) . .
O4 C9 C10 C11 -30.4(17) . .
O5 C9 C10 C15 -33.7(17) . .
O4 C9 C10 C15 146.0(11) . .
C15 C10 C11 C12 3.3(17) . .
C9 C10 C11 C12 179.7(12) . .
C10 C11 C12 C13 -3.2(18) . .
C10 C11 C12 C18 178.0(10) . 4_455
C11 C12 C13 C14 0.8(17) . .
C18 C12 C13 C14 179.6(10) 4_455 .
C12 C13 C14 C15 1.4(15) . .
C12 C13 C14 N2 -175.9(9) . .
C13 C14 C15 C10 -1.3(16) . .
N2 C14 C15 C10 176.2(8) . .
C11 C10 C15 C14 -1.0(15) . .
C9 C10 C15 C14 -177.7(9) . .
N1 C19 C20 C22 0.5(16) . .
C19 C20 C22 C21 -1.1(15) . .
C19 C20 C22 C23 -177.1(9) . .
C26 C21 C22 C20 0.8(17) . .
C26 C21 C22 C23 176.6(10) . .
C20 C22 C23 C25 -28.7(14) . .
C21 C22 C23 C25 155.5(11) . .
C20 C22 C23 C24 152.9(9) . .
C21 C22 C23 C24 -23.0(15) . .
C25 C23 C24 C16 4.1(14) . 4_545
C22 C23 C24 C16 -177.4(9) . 4_545
C24 C23 C25 C17 -3.8(14) . 4_545
C22 C23 C25 C17 177.7(9) . 4_545
C22 C21 C26 N1 0(2) . .
N7 C27 C29 C31 -0.5(18) . .
N7 C28 C30 C31 -5.3(18) . .
C27 C29 C31 C30 -1.7(16) . .
C27 C29 C31 C32 -178.4(10) . .
C28 C30 C31 C29 4.4(16) . .
C28 C30 C31 C32 -178.9(10) . .
C29 C31 C32 C34 150.9(11) . .
C30 C31 C32 C34 -25.6(14) . .
C29 C31 C32 C33 -34.8(14) . .
C30 C31 C32 C33 148.6(10) . .
C34 C32 C33 C35 2.3(15) . 1_545
C31 C32 C33 C35 -172.3(10) . 1_545
C33 C32 C34 C36 1.1(15) . 1_545
C31 C32 C34 C36 175.7(10) . 1_545
C21 C26 N1 C19 -0.7(19) . .
C21 C26 N1 Cd1 174.4(10) . .
C20 C19 N1 C26 0.4(16) . .
C20 C19 N1 Cd1 -175.0(8) . .
O7 Cd1 N1 C26 -27.1(13) . .
O5 Cd1 N1 C26 171.6(11) . .
O9 Cd1 N1 C26 -104.3(11) . .
O8 Cd1 N1 C26 58.3(11) . .
O4 Cd1 N1 C26 137.4(10) . .
O6 Cd1 N1 C26 -23.2(10) . .
O7 Cd1 N1 C19 147.9(7) . .
O5 Cd1 N1 C19 -13.4(9) . .
O9 Cd1 N1 C19 70.7(8) . .
O8 Cd1 N1 C19 -126.8(8) . .
O4 Cd1 N1 C19 -47.6(10) . .
O6 Cd1 N1 C19 151.8(9) . .
C24 C16 N2 C17 2.8(14) 4_445 .
C24 C16 N2 C14 -176.3(8) 4_445 .
C25 C17 N2 C16 -3.1(13) 4_445 .
C25 C17 N2 C14 176.0(8) 4_445 .
C13 C14 N2 C16 131.2(9) . .
C15 C14 N2 C16 -46.4(12) . .
C13 C14 N2 C17 -48.0(12) . .
C15 C14 N2 C17 134.4(9) . .
O15 C41 N5 C38 -172(2) . .
O15 C41 N5 C37 10(3) . .
O16 C42 N6 C40 -4(4) . .
O16 C42 N6 C39 165(2) . .
C30 C28 N7 C27 2.9(18) . .
C30 C28 N7 Cd2 -179.4(9) . .
C29 C27 N7 C28 0.1(16) . .
C29 C27 N7 Cd2 -177.6(8) . .
O3 Cd2 N7 C28 158.4(8) . .
O1 Cd2 N7 C28 -16.7(9) . .
O4 Cd2 N7 C28 75.3(9) . .
O10 Cd2 N7 C28 -104.2(9) . .
O2 Cd2 N7 C28 -15.1(11) . .
O11 Cd2 N7 C28 -134.7(10) . .
O3 Cd2 N7 C27 -24.2(11) . .
O1 Cd2 N7 C27 160.7(9) . .
O4 Cd2 N7 C27 -107.2(9) . .
O10 Cd2 N7 C27 73.2(9) . .
O2 Cd2 N7 C27 162.3(7) . .
O11 Cd2 N7 C27 42.8(9) . .
C34 C36 N8 C35 5.6(14) 1_565 .
C34 C36 N8 C5 -174.0(9) 1_565 .
C33 C35 N8 C36 -2.1(15) 1_565 .
C33 C35 N8 C5 177.5(9) 1_565 .
C6 C5 N8 C36 -136.3(10) . .
C4 C5 N8 C36 43.8(12) . .
C6 C5 N8 C35 44.1(13) . .
C4 C5 N8 C35 -135.9(9) . .
O2 C7 O1 Cd2 3.3(12) . .
C8 C7 O1 Cd2 -175.2(8) . .
O3 Cd2 O1 C7 4.7(11) . .
N7 Cd2 O1 C7 176.9(7) . .
O4 Cd2 O1 C7 80.2(7) . .
O10 Cd2 O1 C7 -66.0(8) . .
O2 Cd2 O1 C7 -1.7(6) . .
O11 Cd2 O1 C7 -110.4(7) . .
O1 C7 O2 Cd2 -2.9(10) . .
C8 C7 O2 Cd2 175.6(9) . .
O3 Cd2 O2 C7 -175.1(6) . .
O1 Cd2 O2 C7 1.7(6) . .
N7 Cd2 O2 C7 -0.3(8) . .
O4 Cd2 O2 C7 -95.8(6) . .
O10 Cd2 O2 C7 109.7(7) . .
O11 Cd2 O2 C7 102.2(7) . .
O8 C1 O3 Cd2 -10.1(11) . .
C2 C1 O3 Cd2 165.2(7) . .
O1 Cd2 O3 C1 161.2(7) . .
N7 Cd2 O3 C1 -8.8(8) . .
O4 Cd2 O3 C1 82.5(7) . .
O10 Cd2 O3 C1 -124.7(7) . .
O2 Cd2 O3 C1 166.4(6) . .
O11 Cd2 O3 C1 -75.4(7) . .
O5 C9 O4 Cd2 96.9(13) . .
C10 C9 O4 Cd2 -82.8(11) . .
O5 C9 O4 Cd1 -5.2(13) . .
C10 C9 O4 Cd1 175.0(9) . .
O3 Cd2 O4 C9 -170.1(7) . .
O1 Cd2 O4 C9 38.6(7) . .
N7 Cd2 O4 C9 -42.0(7) . .
O10 Cd2 O4 C9 137.2(7) . .
O2 Cd2 O4 C9 90.9(7) . .
O11 Cd2 O4 C9 -121.9(7) . .
O3 Cd2 O4 Cd1 -77.1(3) . .
O1 Cd2 O4 Cd1 131.6(3) . .
N7 Cd2 O4 Cd1 50.9(3) . .
O10 Cd2 O4 Cd1 -129.8(4) . .
O2 Cd2 O4 Cd1 -176.2(3) . .
O11 Cd2 O4 Cd1 -28.9(8) . .
O7 Cd1 O4 C9 -144.0(7) . .
N1 Cd1 O4 C9 48.3(8) . .
O5 Cd1 O4 C9 2.9(7) . .
O9 Cd1 O4 C9 -50.7(7) . .
O8 Cd1 O4 C9 140.3(7) . .
O6 Cd1 O4 C9 -176.4(7) . .
O7 Cd1 O4 Cd2 99.6(3) . .
N1 Cd1 O4 Cd2 -68.1(4) . .
O5 Cd1 O4 Cd2 -113.4(5) . .
O9 Cd1 O4 Cd2 -167.0(3) . .
O8 Cd1 O4 Cd2 23.9(2) . .
O6 Cd1 O4 Cd2 67.3(7) . .
O4 C9 O5 Cd1 5.8(14) . .
C10 C9 O5 Cd1 -174.5(8) . .
O7 Cd1 O5 C9 57.8(13) . .
N1 Cd1 O5 C9 -146.4(10) . .
O9 Cd1 O5 C9 131.3(9) . .
O8 Cd1 O5 C9 -49.1(10) . .
O4 Cd1 O5 C9 -3.1(8) . .
O6 Cd1 O5 C9 176.1(8) . .
O7 C18 O6 Cd1 5.3(12) . .
C12 C18 O6 Cd1 -177.4(10) 4 .
O7 Cd1 O6 C18 -3.2(7) . .
N1 Cd1 O6 C18 -179.4(9) . .
O5 Cd1 O6 C18 -141.2(10) . .
O9 Cd1 O6 C18 -95.8(8) . .
O8 Cd1 O6 C18 79.5(8) . .
O4 Cd1 O6 C18 37.5(12) . .
O6 C18 O7 Cd1 -6.4(15) . .
C12 C18 O7 Cd1 176.3(9) 4 .
N1 Cd1 O7 C18 8.0(9) . .
O5 Cd1 O7 C18 156.0(8) . .
O9 Cd1 O7 C18 83.3(7) . .
O8 Cd1 O7 C18 -86.4(7) . .
O4 Cd1 O7 C18 -158.7(7) . .
O6 Cd1 O7 C18 3.1(7) . .
O3 C1 O8 Cd1 -87.1(10) . .
C2 C1 O8 Cd1 97.7(8) . .
O7 Cd1 O8 C1 -45.8(6) . .
N1 Cd1 O8 C1 -174.8(6) . .
O5 Cd1 O8 C1 98.5(6) . .
O9 Cd1 O8 C1 -82.8(11) . .
O4 Cd1 O8 C1 62.9(6) . .
O6 Cd1 O8 C1 -98.5(6) . .
O13 N3 O9 Cd1 11.3(14) . .
O14 N3 O9 Cd1 -173.1(11) . .
O7 Cd1 O9 N3 64.8(8) . .
N1 Cd1 O9 N3 -163.9(8) . .
O5 Cd1 O9 N3 -79.8(8) . .
O8 Cd1 O9 N3 101.4(11) . .
O4 Cd1 O9 N3 -40.3(9) . .
O6 Cd1 O9 N3 117.3(8) . .
O11 N4 O10 Cd2 -5.6(15) . .
O12 N4 O10 Cd2 -177.9(11) . .
O3 Cd2 O10 N4 89.0(8) . .
O1 Cd2 O10 N4 -119.0(8) . .
N7 Cd2 O10 N4 -38.8(9) . .
O4 Cd2 O10 N4 142.1(8) . .
O2 Cd2 O10 N4 -168.3(9) . .
O11 Cd2 O10 N4 2.9(8) . .
O12 N4 O11 Cd2 177.1(13) . .
O10 N4 O11 Cd2 5.2(14) . .
O3 Cd2 O11 N4 -87.1(9) . .
O1 Cd2 O11 N4 66.1(10) . .
N7 Cd2 O11 N4 139.9(10) . .
O4 Cd2 O11 N4 -135.4(9) . .
O10 Cd2 O11 N4 -3.0(8) . .
O2 Cd2 O11 N4 6.5(11) . .
